data_4343610
loop_
_publ_author_name
'Radwan, Yousf K.'
'Maity, Ayan'
'Teets, Thomas S.'

_publ_section_title
;
 Manipulating the Excited States of Cyclometalated Iridium Complexes with
 \b-Ketoiminate and \b-Diketiminate Ligands.
;
_journal_issue 14
_journal_name_full 'Inorganic chemistry'
_journal_page_first 7122
_journal_page_last 7131
_journal_paper_doi 10.1021/acs.inorgchem.5b01401
_journal_volume 54
_journal_year 2015
_chemical_formula_sum 'C39 H27 F6 Ir N4'
_chemical_formula_weight 857.84
_space_group_crystal_system monoclinic
_space_group_IT_number 15
_space_group_name_Hall '-C 2yc'
_space_group_name_H-M_alt 'C 1 2/c 1'
_symmetry_space_group_name_Hall '-C 2yc'
_symmetry_space_group_name_H-M 'C 1 2/c 1'
_atom_sites_solution_hydrogens geom
_audit_creation_method SHELXL-2014/7
_cell_angle_alpha 90
_cell_angle_beta 122.2384(12)
_cell_angle_gamma 90
_cell_formula_units_Z 8
_cell_length_a 31.230(3)
_cell_length_b 12.2049(13)
_cell_length_c 19.717(2)
_cell_measurement_reflns_used 9955
_cell_measurement_temperature 123(2)
_cell_measurement_theta_max 29.23
_cell_measurement_theta_min 2.57
_cell_volume 6356.7(11)
_computing_cell_refinement 'Bruker SAINT'
_computing_data_collection 'Bruker APEX2'
_computing_data_reduction 'Bruker SAINT'
_computing_molecular_graphics 'Bruker SHELXTL'
_computing_publication_material 'Bruker SHELXTL'
_computing_structure_refinement 'SHELXL-2014/7 (Sheldrick, 2014)'
_computing_structure_solution 'SHELXS-97 (Sheldrick 2008)'
_diffrn_ambient_temperature 123(2)
_diffrn_measured_fraction_theta_full 0.999
_diffrn_measured_fraction_theta_max 0.917
_diffrn_measurement_device_type 'Bruker APEX-II CCD'
_diffrn_measurement_method '\f and \w scans'
_diffrn_radiation_type MoK\a
_diffrn_radiation_wavelength 0.71073
_diffrn_reflns_av_R_equivalents 0.0196
_diffrn_reflns_av_unetI/netI 0.0234
_diffrn_reflns_laue_measured_fraction_full 0.999
_diffrn_reflns_laue_measured_fraction_max 0.917
_diffrn_reflns_limit_h_max 42
_diffrn_reflns_limit_h_min -42
_diffrn_reflns_limit_k_max 15
_diffrn_reflns_limit_k_min -16
_diffrn_reflns_limit_l_max 20
_diffrn_reflns_limit_l_min -25
_diffrn_reflns_number 20508
_diffrn_reflns_point_group_measured_fraction_full 0.999
_diffrn_reflns_point_group_measured_fraction_max 0.917
_diffrn_reflns_theta_full 25.242
_diffrn_reflns_theta_max 29.384
_diffrn_reflns_theta_min 1.838
_exptl_absorpt_coefficient_mu 4.273
_exptl_absorpt_correction_T_max 0.7459
_exptl_absorpt_correction_T_min 0.5998
_exptl_absorpt_correction_type multi-scan
_exptl_absorpt_process_details sadabs
_exptl_crystal_colour orange
_exptl_crystal_density_diffrn 1.793
_exptl_crystal_description BLOCK
_exptl_crystal_F_000 3360
_exptl_crystal_size_max 0.600
_exptl_crystal_size_mid 0.400
_exptl_crystal_size_min 0.200
_refine_diff_density_max 1.161
_refine_diff_density_min -0.840
_refine_diff_density_rms 0.074
_refine_ls_extinction_method none
_refine_ls_goodness_of_fit_ref 1.024
_refine_ls_hydrogen_treatment constr
_refine_ls_matrix_type full
_refine_ls_number_parameters 451
_refine_ls_number_reflns 8039
_refine_ls_number_restraints 0
_refine_ls_restrained_S_all 1.024
_refine_ls_R_factor_all 0.0198
_refine_ls_R_factor_gt 0.0171
_refine_ls_shift/su_max 0.003
_refine_ls_shift/su_mean 0.000
_refine_ls_structure_factor_coef Fsqd
_refine_ls_weighting_details 'w=1/[\s^2^(Fo^2^)+(0.0217P)^2^+2.9660P] where P=(Fo^2^+2Fc^2^)/3'
_refine_ls_weighting_scheme calc
_refine_ls_wR_factor_gt 0.0416
_refine_ls_wR_factor_ref 0.0423
_reflns_Friedel_coverage 0.000
_reflns_number_gt 7340
_reflns_number_total 8039
_reflns_threshold_expression 'I > 2\s(I)'
_cod_data_source_file ic5b01401_si_001.cif
_cod_data_source_block Complex3
_cod_depositor_comments 'Adding full bibliography for 4343610--4343613.cif.'
_cod_original_cell_volume 6356.9(12)
_cod_database_code 4343610
_shelx_shelxl_version_number 2014/7
_shelx_space_group_comment
; 
The symmetry employed for this shelxl refinement is uniquely defined 
by the following loop, which should always be used as a source of 
symmetry information in preference to the above space-group names. 
They are only intended as comments. 
;
_shelx_estimated_absorpt_t_min 0.184
_shelx_estimated_absorpt_t_max 0.482

loop_
_space_group_symop_operation_xyz
'x, y, z'
'-x, y, -z+1/2'
'x+1/2, y+1/2, z'
'-x+1/2, y+1/2, -z+1/2'
'-x, -y, -z'
'x, -y, z-1/2'
'-x+1/2, -y+1/2, -z'
'x+1/2, -y+1/2, z-1/2'

loop_
_atom_site_label
_atom_site_type_symbol
_atom_site_fract_x
_atom_site_fract_y
_atom_site_fract_z
_atom_site_U_iso_or_equiv
_atom_site_adp_type
_atom_site_occupancy
_atom_site_site_symmetry_order
_atom_site_calc_flag
_atom_site_refinement_flags_posn
_atom_site_refinement_flags_adp
Ir1 Ir 0.37032(2) 0.19927(2) 0.26831(2) 0.01261(3) Uani 1 1 d . .
N1 N 0.38601(6) 0.14266(12) 0.18598(9) 0.0169(3) Uani 1 1 d . .
N2 N 0.36188(6) 0.24820(12) 0.35998(9) 0.0149(3) Uani 1 1 d . .
N3 N 0.33313(6) 0.35122(11) 0.20668(9) 0.0152(3) Uani 1 1 d . .
N4 N 0.29777(6) 0.11643(12) 0.19649(9) 0.0153(3) Uani 1 1 d . .
F1 F 0.27328(4) 0.54924(9) 0.19250(7) 0.0283(3) Uani 1 1 d . .
F2 F 0.21075(4) 0.47908(10) 0.08676(8) 0.0370(3) Uani 1 1 d . .
F3 F 0.27784(5) 0.52160(10) 0.08869(7) 0.0319(3) Uani 1 1 d . .
F4 F 0.19403(5) 0.07609(12) 0.03287(7) 0.0367(3) Uani 1 1 d . .
F5 F 0.16467(4) 0.16004(10) 0.09506(8) 0.0332(3) Uani 1 1 d . .
F6 F 0.20494(4) 0.01038(9) 0.14238(8) 0.0284(3) Uani 1 1 d . .
C1 C 0.28374(7) 0.36362(14) 0.16495(11) 0.0178(4) Uani 1 1 d . .
C2 C 0.24720(7) 0.28192(15) 0.14344(12) 0.0206(4) Uani 1 1 d . .
H2 H 0.2132 0.3066 0.1189 0.025 Uiso 1 1 calc R U
C3 C 0.25438(7) 0.16814(15) 0.15351(11) 0.0175(4) Uani 1 1 d . .
C4 C 0.26155(7) 0.47839(15) 0.13327(12) 0.0218(4) Uani 1 1 d . .
C5 C 0.20484(7) 0.10256(15) 0.10656(12) 0.0215(4) Uani 1 1 d . .
C12 C 0.36877(8) 0.18687(15) 0.11325(12) 0.0208(4) Uani 1 1 d . .
H12 H 0.3471 0.2489 0.0974 0.025 Uiso 1 1 calc R U
C13 C 0.38126(8) 0.14574(18) 0.06107(12) 0.0276(4) Uani 1 1 d . .
H13 H 0.3693 0.1800 0.0108 0.033 Uiso 1 1 calc R U
C14 C 0.41164(9) 0.05342(19) 0.08307(14) 0.0328(5) Uani 1 1 d . .
H14 H 0.4213 0.0241 0.0485 0.039 Uiso 1 1 calc R U
C15 C 0.42756(8) 0.00505(17) 0.15549(13) 0.0279(4) Uani 1 1 d . .
H15 H 0.4476 -0.0594 0.1706 0.034 Uiso 1 1 calc R U
C16 C 0.41454(7) 0.04964(15) 0.20716(11) 0.0186(4) Uani 1 1 d . .
C21 C 0.40905(6) 0.06197(14) 0.32514(11) 0.0161(3) Uani 1 1 d . .
C22 C 0.42100(7) 0.02044(15) 0.39925(12) 0.0213(4) Uani 1 1 d . .
H22 H 0.4093 0.0577 0.4287 0.026 Uiso 1 1 calc R U
C23 C 0.44976(8) -0.07460(16) 0.43086(12) 0.0256(4) Uani 1 1 d . .
H23 H 0.4573 -0.1013 0.4814 0.031 Uiso 1 1 calc R U
C24 C 0.46740(8) -0.13045(16) 0.38951(13) 0.0264(4) Uani 1 1 d . .
H24 H 0.4870 -0.1951 0.4115 0.032 Uiso 1 1 calc R U
C25 C 0.45639(7) -0.09185(15) 0.31638(12) 0.0231(4) Uani 1 1 d . .
H25 H 0.4680 -0.1305 0.2873 0.028 Uiso 1 1 calc R U
C26 C 0.42807(7) 0.00457(15) 0.28461(11) 0.0184(4) Uani 1 1 d . .
C32 C 0.40317(7) 0.29701(13) 0.42371(11) 0.0164(4) Uani 1 1 d . .
C33 C 0.40164(8) 0.32904(16) 0.49035(12) 0.0219(4) Uani 1 1 d . .
H33 H 0.4305 0.3624 0.5348 0.026 Uiso 1 1 calc R U
C34 C 0.35846(8) 0.31249(16) 0.49210(13) 0.0254(4) Uani 1 1 d . .
H34 H 0.3574 0.3337 0.5375 0.030 Uiso 1 1 calc R U
C35 C 0.31671(8) 0.26426(17) 0.42626(12) 0.0234(4) Uani 1 1 d . .
H35 H 0.2864 0.2527 0.4257 0.028 Uiso 1 1 calc R U
C36 C 0.31976(7) 0.23342(15) 0.36196(12) 0.0188(4) Uani 1 1 d . .
H36 H 0.2911 0.2004 0.3171 0.023 Uiso 1 1 calc R U
C41 C 0.43779(7) 0.27215(14) 0.34004(11) 0.0152(3) Uani 1 1 d . .
C42 C 0.47725(7) 0.28588(15) 0.32681(12) 0.0200(4) Uani 1 1 d . .
H42 H 0.4733 0.2598 0.2784 0.024 Uiso 1 1 calc R U
C43 C 0.52219(7) 0.33716(17) 0.38354(13) 0.0246(4) Uani 1 1 d . .
H43 H 0.5483 0.3461 0.3730 0.030 Uiso 1 1 calc R U
C44 C 0.52941(7) 0.37538(16) 0.45524(12) 0.0242(4) Uani 1 1 d . .
H44 H 0.5603 0.4099 0.4937 0.029 Uiso 1 1 calc R U
C45 C 0.49113(7) 0.36273(15) 0.47017(11) 0.0212(4) Uani 1 1 d . .
H45 H 0.4956 0.3890 0.5189 0.025 Uiso 1 1 calc R U
C46 C 0.44596(7) 0.31130(14) 0.41359(11) 0.0161(4) Uani 1 1 d . .
C51 C 0.30157(7) 0.00071(14) 0.18465(11) 0.0166(4) Uani 1 1 d . .
C52 C 0.29882(7) -0.03369(16) 0.11527(12) 0.0213(4) Uani 1 1 d . .
H52 H 0.2902 0.0171 0.0734 0.026 Uiso 1 1 calc R U
C53 C 0.30867(8) -0.14262(17) 0.10707(13) 0.0273(5) Uani 1 1 d . .
H53 H 0.3069 -0.1660 0.0597 0.033 Uiso 1 1 calc R U
C54 C 0.32103(8) -0.21690(16) 0.16817(15) 0.0296(5) Uani 1 1 d . .
H54 H 0.3286 -0.2908 0.1633 0.036 Uiso 1 1 calc R U
C55 C 0.32232(8) -0.18306(16) 0.23605(14) 0.0266(5) Uani 1 1 d . .
H55 H 0.3298 -0.2345 0.2771 0.032 Uiso 1 1 calc R U
C56 C 0.31278(7) -0.07394(15) 0.24502(12) 0.0212(4) Uani 1 1 d . .
H56 H 0.3140 -0.0510 0.2920 0.025 Uiso 1 1 calc R U
C61 C 0.36675(7) 0.44326(14) 0.22450(11) 0.0164(4) Uani 1 1 d . .
C62 C 0.38865(8) 0.46149(16) 0.17997(12) 0.0234(4) Uani 1 1 d . .
H62 H 0.3790 0.4179 0.1340 0.028 Uiso 1 1 calc R U
C63 C 0.42478(8) 0.54350(17) 0.20246(14) 0.0279(5) Uani 1 1 d . .
H63 H 0.4400 0.5550 0.1722 0.033 Uiso 1 1 calc R U
C64 C 0.43864(8) 0.60813(16) 0.26843(14) 0.0285(5) Uani 1 1 d . .
H64 H 0.4635 0.6636 0.2840 0.034 Uiso 1 1 calc R U
C65 C 0.41599(7) 0.59165(16) 0.31195(12) 0.0241(4) Uani 1 1 d . .
H65 H 0.4247 0.6376 0.3564 0.029 Uiso 1 1 calc R U
C66 C 0.38085(7) 0.50874(15) 0.29096(11) 0.0194(4) Uani 1 1 d . .
H66 H 0.3663 0.4965 0.3221 0.023 Uiso 1 1 calc R U

loop_
_atom_site_aniso_label
_atom_site_aniso_U_11
_atom_site_aniso_U_22
_atom_site_aniso_U_33
_atom_site_aniso_U_23
_atom_site_aniso_U_13
_atom_site_aniso_U_12
Ir1 0.01348(4) 0.01062(4) 0.01314(4) -0.00002(2) 0.00669(3) 0.00004(2)
N1 0.0173(7) 0.0165(7) 0.0169(7) -0.0025(6) 0.0092(6) -0.0028(6)
N2 0.0158(7) 0.0126(7) 0.0156(7) -0.0002(6) 0.0080(6) 0.0002(6)
N3 0.0181(7) 0.0096(7) 0.0173(7) 0.0006(6) 0.0090(6) 0.0000(6)
N4 0.0166(7) 0.0118(7) 0.0161(7) -0.0012(6) 0.0076(6) 0.0000(6)
F1 0.0285(6) 0.0185(5) 0.0310(6) -0.0042(5) 0.0113(5) 0.0057(5)
F2 0.0183(6) 0.0202(6) 0.0469(8) 0.0036(6) 0.0001(6) 0.0037(5)
F3 0.0399(7) 0.0234(6) 0.0293(6) 0.0109(5) 0.0164(6) 0.0072(5)
F4 0.0302(7) 0.0493(8) 0.0228(6) -0.0123(6) 0.0088(6) -0.0145(6)
F5 0.0164(6) 0.0238(6) 0.0514(8) -0.0017(6) 0.0126(6) 0.0000(5)
F6 0.0223(6) 0.0206(6) 0.0381(7) 0.0027(5) 0.0132(5) -0.0042(5)
C1 0.0202(9) 0.0128(8) 0.0176(9) -0.0001(7) 0.0081(8) 0.0020(7)
C2 0.0151(9) 0.0173(9) 0.0230(10) -0.0004(7) 0.0059(8) 0.0017(7)
C3 0.0168(9) 0.0166(8) 0.0172(9) -0.0028(7) 0.0078(7) -0.0027(7)
C4 0.0187(9) 0.0155(9) 0.0230(9) 0.0003(7) 0.0055(8) 0.0011(7)
C5 0.0191(9) 0.0175(9) 0.0246(9) -0.0015(8) 0.0095(8) -0.0009(7)
C12 0.0241(10) 0.0176(9) 0.0188(9) -0.0017(7) 0.0102(8) -0.0044(7)
C13 0.0359(12) 0.0288(11) 0.0204(10) -0.0041(8) 0.0165(9) -0.0079(9)
C14 0.0408(13) 0.0367(12) 0.0327(12) -0.0100(10) 0.0276(11) -0.0037(10)
C15 0.0304(11) 0.0261(10) 0.0336(11) -0.0041(9) 0.0213(10) 0.0020(9)
C16 0.0175(9) 0.0166(8) 0.0220(9) -0.0024(7) 0.0107(8) -0.0020(7)
C21 0.0135(8) 0.0131(8) 0.0185(9) -0.0011(7) 0.0064(7) -0.0016(6)
C22 0.0243(10) 0.0185(9) 0.0196(9) 0.0002(7) 0.0107(8) 0.0006(7)
C23 0.0283(10) 0.0209(10) 0.0213(9) 0.0063(8) 0.0091(9) 0.0018(8)
C24 0.0226(10) 0.0159(9) 0.0334(11) 0.0045(8) 0.0102(9) 0.0032(7)
C25 0.0204(9) 0.0168(9) 0.0323(11) -0.0021(8) 0.0143(9) 0.0016(7)
C26 0.0167(8) 0.0152(8) 0.0222(9) -0.0014(7) 0.0097(8) -0.0007(7)
C32 0.0169(8) 0.0131(8) 0.0161(8) 0.0014(7) 0.0067(7) 0.0008(6)
C33 0.0245(10) 0.0218(9) 0.0172(9) -0.0032(7) 0.0097(8) -0.0021(8)
C34 0.0326(11) 0.0274(10) 0.0219(10) -0.0027(8) 0.0184(9) 0.0002(8)
C35 0.0235(10) 0.0253(10) 0.0269(10) 0.0001(8) 0.0173(9) -0.0001(8)
C36 0.0177(9) 0.0183(8) 0.0208(9) 0.0006(7) 0.0104(8) -0.0016(7)
C41 0.0155(8) 0.0111(7) 0.0169(8) 0.0030(7) 0.0073(7) 0.0018(6)
C42 0.0209(9) 0.0181(9) 0.0229(10) 0.0014(7) 0.0130(8) 0.0007(7)
C43 0.0175(9) 0.0228(9) 0.0351(11) 0.0047(9) 0.0152(9) 0.0002(8)
C44 0.0167(9) 0.0200(9) 0.0265(10) 0.0019(8) 0.0053(8) -0.0024(7)
C45 0.0206(9) 0.0178(9) 0.0172(9) 0.0014(7) 0.0048(8) 0.0006(7)
C46 0.0156(8) 0.0126(8) 0.0165(8) 0.0030(7) 0.0061(7) 0.0015(6)
C51 0.0146(8) 0.0123(8) 0.0209(9) -0.0025(7) 0.0081(7) -0.0023(6)
C52 0.0217(9) 0.0194(9) 0.0223(9) -0.0021(7) 0.0113(8) -0.0028(7)
C53 0.0286(11) 0.0234(10) 0.0330(11) -0.0112(9) 0.0185(10) -0.0044(8)
C54 0.0253(11) 0.0140(9) 0.0464(14) -0.0046(9) 0.0171(10) 0.0002(8)
C55 0.0234(10) 0.0166(9) 0.0349(12) 0.0059(8) 0.0122(9) 0.0000(7)
C56 0.0202(9) 0.0185(9) 0.0230(9) 0.0005(7) 0.0103(8) -0.0030(7)
C61 0.0155(8) 0.0097(7) 0.0190(9) 0.0028(7) 0.0057(7) 0.0023(6)
C62 0.0311(11) 0.0168(9) 0.0271(10) -0.0003(8) 0.0187(9) 0.0000(8)
C63 0.0298(11) 0.0218(10) 0.0402(12) 0.0047(9) 0.0241(10) -0.0004(8)
C64 0.0208(10) 0.0174(9) 0.0399(12) 0.0034(9) 0.0112(9) -0.0026(8)
C65 0.0237(10) 0.0159(9) 0.0217(9) -0.0020(8) 0.0047(8) 0.0001(7)
C66 0.0192(9) 0.0168(9) 0.0191(9) 0.0018(7) 0.0082(7) 0.0029(7)

loop_
_atom_type_symbol
_atom_type_description
_atom_type_scat_dispersion_real
_atom_type_scat_dispersion_imag
_atom_type_scat_source
C C 0.0033 0.0016 'International Tables Vol C Tables 4.2.6.8 and 6.1.1.4'
H H 0.0000 0.0000 'International Tables Vol C Tables 4.2.6.8 and 6.1.1.4'
N N 0.0061 0.0033 'International Tables Vol C Tables 4.2.6.8 and 6.1.1.4'
F F 0.0171 0.0103 'International Tables Vol C Tables 4.2.6.8 and 6.1.1.4'
Ir Ir -1.4442 7.9887 'International Tables Vol C Tables 4.2.6.8 and 6.1.1.4'

loop_
_geom_angle_atom_site_label_1
_geom_angle_atom_site_label_2
_geom_angle_atom_site_label_3
_geom_angle
C41 Ir1 C21 83.35(7)
C41 Ir1 N1 95.89(7)
C21 Ir1 N1 80.46(7)
C41 Ir1 N2 80.24(7)
C21 Ir1 N2 94.20(7)
N1 Ir1 N2 173.78(6)
C41 Ir1 N4 176.90(6)
C21 Ir1 N4 94.76(6)
N1 Ir1 N4 86.21(6)
N2 Ir1 N4 97.48(6)
C41 Ir1 N3 93.58(6)
C21 Ir1 N3 175.94(6)
N1 Ir1 N3 97.27(6)
N2 Ir1 N3 87.87(6)
N4 Ir1 N3 88.42(5)
C12 N1 C16 118.96(17)
C12 N1 Ir1 125.43(13)
C16 N1 Ir1 115.54(12)
C36 N2 C32 119.22(16)
C36 N2 Ir1 124.94(12)
C32 N2 Ir1 115.82(12)
C1 N3 C61 121.35(14)
C1 N3 Ir1 123.04(12)
C61 N3 Ir1 115.02(11)
C3 N4 C51 120.65(15)
C3 N4 Ir1 123.62(12)
C51 N4 Ir1 114.33(11)
N3 C1 C2 127.07(16)
N3 C1 C4 118.88(16)
C2 C1 C4 114.04(16)
C1 C2 C3 128.24(18)
N4 C3 C2 126.74(17)
N4 C3 C5 119.89(16)
C2 C3 C5 113.36(16)
F3 C4 F1 107.23(15)
F3 C4 F2 105.89(16)
F1 C4 F2 105.39(16)
F3 C4 C1 112.27(16)
F1 C4 C1 112.30(15)
F2 C4 C1 113.23(15)
F6 C5 F4 107.43(15)
F6 C5 F5 105.58(16)
F4 C5 F5 105.60(15)
F6 C5 C3 113.89(15)
F4 C5 C3 111.59(16)
F5 C5 C3 112.20(16)
N1 C12 C13 122.59(19)
C12 C13 C14 118.9(2)
C15 C14 C13 118.9(2)
C14 C15 C16 120.6(2)
N1 C16 C15 119.94(18)
N1 C16 C26 114.32(16)
C15 C16 C26 125.74(18)
C22 C21 C26 117.04(17)
C22 C21 Ir1 128.92(14)
C26 C21 Ir1 113.98(13)
C23 C22 C21 121.24(19)
C24 C23 C22 120.73(19)
C25 C24 C23 119.61(18)
C24 C25 C26 120.07(19)
C25 C26 C21 121.30(18)
C25 C26 C16 123.07(18)
C21 C26 C16 115.59(16)
N2 C32 C33 119.87(17)
N2 C32 C46 114.16(16)
C33 C32 C46 125.97(17)
C34 C33 C32 120.43(18)
C33 C34 C35 118.76(19)
C36 C35 C34 119.10(19)
N2 C36 C35 122.61(18)
C42 C41 C46 117.09(17)
C42 C41 Ir1 128.16(14)
C46 C41 Ir1 114.73(13)
C43 C42 C41 120.99(19)
C44 C43 C42 121.05(19)
C45 C44 C43 119.32(18)
C44 C45 C46 119.97(19)
C45 C46 C41 121.58(18)
C45 C46 C32 123.49(18)
C41 C46 C32 114.90(16)
C56 C51 C52 120.08(17)
C56 C51 N4 120.50(17)
C52 C51 N4 119.12(17)
C51 C52 C53 120.08(19)
C54 C53 C52 119.9(2)
C55 C54 C53 119.80(19)
C54 C55 C56 120.7(2)
C51 C56 C55 119.39(19)
C62 C61 C66 119.24(17)
C62 C61 N3 120.61(17)
C66 C61 N3 119.92(17)
C61 C62 C63 120.17(19)
C64 C63 C62 120.3(2)
C63 C64 C65 119.57(19)
C66 C65 C64 120.38(19)
C65 C66 C61 120.26(19)

loop_
_geom_bond_atom_site_label_1
_geom_bond_atom_site_label_2
_geom_bond_distance
Ir1 C41 2.0129(18)
Ir1 C21 2.0202(18)
Ir1 N1 2.0497(16)
Ir1 N2 2.0497(15)
Ir1 N4 2.1767(15)
Ir1 N3 2.1815(14)
N1 C12 1.347(2)
N1 C16 1.364(2)
N2 C36 1.349(2)
N2 C32 1.367(2)
N3 C1 1.313(2)
N3 C61 1.447(2)
N4 C3 1.314(2)
N4 C51 1.447(2)
F1 C4 1.338(2)
F2 C4 1.344(2)
F3 C4 1.336(2)
F4 C5 1.344(2)
F5 C5 1.347(2)
F6 C5 1.327(2)
C1 C2 1.400(3)
C1 C4 1.540(2)
C2 C3 1.404(2)
C3 C5 1.537(3)
C12 C13 1.375(3)
C13 C14 1.385(3)
C14 C15 1.370(3)
C15 C16 1.393(3)
C16 C26 1.458(3)
C21 C22 1.396(3)
C21 C26 1.410(3)
C22 C23 1.394(3)
C23 C24 1.383(3)
C24 C25 1.375(3)
C25 C26 1.403(3)
C32 C33 1.396(3)
C32 C46 1.463(3)
C33 C34 1.382(3)
C34 C35 1.388(3)
C35 C36 1.374(3)
C41 C42 1.399(3)
C41 C46 1.415(3)
C42 C43 1.392(3)
C43 C44 1.388(3)
C44 C45 1.384(3)
C45 C46 1.396(3)
C51 C56 1.387(3)
C51 C52 1.389(3)
C52 C53 1.393(3)
C53 C54 1.388(3)
C54 C55 1.380(3)
C55 C56 1.397(3)
C61 C62 1.389(3)
C61 C66 1.391(3)
C62 C63 1.392(3)
C63 C64 1.379(3)
C64 C65 1.387(3)
C65 C66 1.384(3)
